data_2221305
loop_
_publ_author_name
'\"Ozek, Arzu'
'B\"uy\"ukg\"ung\"or, Orhan'
'Albayrak, \,Ci\(gdem'
'Odaba\,so\(glu, Mustafa'

_publ_section_title
;
 (<i>E</i>)-4-Methoxy-2-(<i>o</i>-tolyliminomethyl)phenol
;
_journal_coeditor_code BV2115
_journal_issue 4
_journal_name_full 'Acta Crystallographica Section E'
_journal_page_first o791
_journal_paper_doi 10.1107/S1600536809009192
_journal_volume 65
_journal_year 2009
_chemical_formula_iupac 'C15 H15 N O2'
_chemical_formula_moiety 'C15 H15 N O2'
_chemical_formula_sum 'C15 H15 N O2'
_chemical_formula_weight 241.28
_chemical_name_systematic
;
(<i>E</i>)-4-Methoxy-2-(<i>o</i>-tolyliminomethyl)phenol
;
_space_group_IT_number 14
_symmetry_cell_setting monoclinic
_symmetry_space_group_name_Hall '-P 2ybc'
_symmetry_space_group_name_H-M 'P 1 21/c 1'
_atom_sites_solution_hydrogens geom
_atom_sites_solution_primary direct
_atom_sites_solution_secondary difmap
_audit_creation_method SHELXL97
_cell_angle_alpha 90.00
_cell_angle_beta 113.284(3)
_cell_angle_gamma 90.00
_cell_formula_units_Z 4
_cell_length_a 13.2889(6)
_cell_length_b 8.5986(6)
_cell_length_c 11.6714(6)
_cell_measurement_reflns_used 6569
_cell_measurement_temperature 100
_cell_measurement_theta_max 27.98
_cell_measurement_theta_min 1.90
_cell_volume 1225.03(12)
_computing_cell_refinement 'X-AREA (Stoe & Cie, 2002)'
_computing_data_collection 'X-AREA (Stoe & Cie, 2002)'
_computing_data_reduction 'X-RED32 (Stoe & Cie, 2002)'
_computing_molecular_graphics 'ORTEP-3 for Windows (Farrugia, 1997)'
_computing_publication_material 'WinGX (Farrugia, 1999)'
_computing_structure_refinement 'SHELXL97 (Sheldrick, 2008)'
_computing_structure_solution 'SHELXS97 (Sheldrick, 2008)'
_diffrn_ambient_temperature 100
_diffrn_detector_area_resol_mean 6.67
_diffrn_measured_fraction_theta_full 0.996
_diffrn_measured_fraction_theta_max 0.996
_diffrn_measurement_device_type 'Stoe IPDS II'
_diffrn_measurement_method \w
_diffrn_radiation_monochromator 'plane graphite'
_diffrn_radiation_source 'fine-focus sealed tube'
_diffrn_radiation_type MoK\a
_diffrn_radiation_wavelength 0.71073
_diffrn_reflns_av_R_equivalents 0.0389
_diffrn_reflns_av_sigmaI/netI 0.0312
_diffrn_reflns_limit_h_max 16
_diffrn_reflns_limit_h_min -16
_diffrn_reflns_limit_k_max 10
_diffrn_reflns_limit_k_min -9
_diffrn_reflns_limit_l_max 13
_diffrn_reflns_limit_l_min -14
_diffrn_reflns_number 6569
_diffrn_reflns_theta_full 26.50
_diffrn_reflns_theta_max 26.50
_diffrn_reflns_theta_min 2.90
_diffrn_standards_decay_% 2.0
_diffrn_standards_number 0
_exptl_absorpt_coefficient_mu 0.087
_exptl_absorpt_correction_T_max 0.9746
_exptl_absorpt_correction_T_min 0.9543
_exptl_absorpt_correction_type integration
_exptl_absorpt_process_details '(X-RED32; Stoe & Cie, 2002)'
_exptl_crystal_colour red
_exptl_crystal_density_diffrn 1.308
_exptl_crystal_density_method 'not measured'
_exptl_crystal_description prism
_exptl_crystal_F_000 512
_exptl_crystal_size_max 0.590
_exptl_crystal_size_mid 0.470
_exptl_crystal_size_min 0.300
_refine_diff_density_max 0.202
_refine_diff_density_min -0.188
_refine_ls_extinction_method none
_refine_ls_goodness_of_fit_ref 1.022
_refine_ls_hydrogen_treatment mixed
_refine_ls_matrix_type full
_refine_ls_number_parameters 223
_refine_ls_number_reflns 2537
_refine_ls_number_restraints 0
_refine_ls_restrained_S_all 1.022
_refine_ls_R_factor_all 0.0469
_refine_ls_R_factor_gt 0.0359
_refine_ls_shift/su_max 0.000
_refine_ls_shift/su_mean 0.000
_refine_ls_structure_factor_coef Fsqd
_refine_ls_weighting_details 'calc w=1/[\s^2^(Fo^2^)+(0.0457P)^2^+0.2485P] where P=(Fo^2^+2Fc^2^)/3'
_refine_ls_weighting_scheme calc
_refine_ls_wR_factor_gt 0.0865
_refine_ls_wR_factor_ref 0.0915
_reflns_number_gt 2108
_reflns_number_total 2537
_reflns_threshold_expression I>2\s(I)
_cod_data_source_file bv2115.cif
_cod_data_source_block I
_cod_original_sg_symbol_H-M 'P 21/c'
_cod_database_code 2221305
_cod_database_fobs_code 2221305

loop_
_symmetry_equiv_pos_as_xyz
'x, y, z'
'-x, y+1/2, -z+1/2'
'-x, -y, -z'
'x, -y-1/2, z-1/2'

loop_
_atom_site_type_symbol
_atom_site_label
_atom_site_fract_x
_atom_site_fract_y
_atom_site_fract_z
_atom_site_U_iso_or_equiv
_atom_site_adp_type
_atom_site_calc_flag
_atom_site_refinement_flags
_atom_site_occupancy
_atom_site_disorder_assembly
_atom_site_disorder_group
C C1 0.50912(9) 0.80474(14) 0.44057(10) 0.0202(2) Uani d . 1 . .
C C2 0.50739(9) 0.87880(14) 0.33229(10) 0.0220(3) Uani d . 1 . .
C C3 0.41277(10) 0.95544(15) 0.25458(11) 0.0260(3) Uani d . 1 . .
C C4 0.32140(10) 0.95800(15) 0.28313(11) 0.0268(3) Uani d . 1 . .
C C5 0.32211(9) 0.88566(14) 0.39055(11) 0.0240(3) Uani d . 1 . .
C C6 0.41552(9) 0.80964(14) 0.46900(11) 0.0221(3) Uani d . 1 . .
C C7 0.22417(11) 0.82076(17) 0.51644(13) 0.0301(3) Uani d . 1 . .
C C8 0.60665(9) 0.72552(14) 0.52526(10) 0.0204(2) Uani d . 1 . .
C C9 0.78609(9) 0.62921(13) 0.57661(10) 0.0199(2) Uani d . 1 . .
C C10 0.88252(9) 0.65581(14) 0.55698(10) 0.0220(3) Uani d . 1 . .
C C11 0.97626(10) 0.57301(15) 0.62954(11) 0.0253(3) Uani d . 1 . .
C C12 0.97591(10) 0.46596(15) 0.71788(11) 0.0273(3) Uani d . 1 . .
C C13 0.87983(10) 0.43903(15) 0.73477(11) 0.0267(3) Uani d . 1 . .
C C14 0.78528(10) 0.52031(15) 0.66497(11) 0.0238(3) Uani d . 1 . .
C C15 0.88540(10) 0.77174(16) 0.46210(13) 0.0271(3) Uani d . 1 . .
N N1 0.69160(8) 0.71244(11) 0.49897(9) 0.0201(2) Uani d . 1 . .
O O1 0.59622(7) 0.88000(11) 0.30225(8) 0.0259(2) Uani d . 1 . .
O O2 0.22688(7) 0.89755(11) 0.40973(9) 0.0299(2) Uani d . 1 . .
H H1 0.6488(15) 0.821(2) 0.3689(18) 0.052(5) Uiso d . 1 . .
H H3 0.4132(12) 1.0039(19) 0.1796(14) 0.034(4) Uiso d . 1 . .
H H4 0.2560(12) 1.0104(19) 0.2304(14) 0.034(4) Uiso d . 1 . .
H H6 0.4193(11) 0.7593(18) 0.5449(14) 0.027(3) Uiso d . 1 . .
H H7A 0.2795(12) 0.8655(18) 0.5964(14) 0.030(4) Uiso d . 1 . .
H H7B 0.2372(13) 0.705(2) 0.5150(15) 0.038(4) Uiso d . 1 . .
H H8 0.6040(11) 0.6867(17) 0.6023(14) 0.026(3) Uiso d . 1 . .
H H11 1.0416(12) 0.5929(17) 0.6150(13) 0.030(4) Uiso d . 1 . .
H H12 1.0432(12) 0.4111(18) 0.7671(14) 0.032(4) Uiso d . 1 . .
H H13 0.8786(12) 0.3638(19) 0.7957(14) 0.033(4) Uiso d . 1 . .
H H14 0.7188(12) 0.4974(18) 0.6756(13) 0.028(4) Uiso d . 1 . .
H H15A 0.9547(15) 0.772(2) 0.4543(16) 0.046(5) Uiso d . 1 . .
H H15B 0.8291(13) 0.7525(19) 0.3784(15) 0.036(4) Uiso d . 1 . .
H H7C 0.1484(13) 0.838(2) 0.5114(15) 0.039(4) Uiso d . 1 . .
H H15C 0.8706(14) 0.879(2) 0.4830(16) 0.048(5) Uiso d . 1 . .

loop_
_atom_site_aniso_label
_atom_site_aniso_U_11
_atom_site_aniso_U_22
_atom_site_aniso_U_33
_atom_site_aniso_U_12
_atom_site_aniso_U_13
_atom_site_aniso_U_23
C1 0.0214(5) 0.0197(6) 0.0185(5) -0.0007(4) 0.0068(4) -0.0023(4)
C2 0.0249(5) 0.0209(6) 0.0206(5) -0.0010(5) 0.0093(4) -0.0025(4)
C3 0.0313(6) 0.0239(6) 0.0201(5) 0.0010(5) 0.0072(5) 0.0020(5)
C4 0.0238(6) 0.0249(6) 0.0256(6) 0.0033(5) 0.0033(5) 0.0004(5)
C5 0.0205(5) 0.0221(6) 0.0287(6) -0.0003(5) 0.0088(5) -0.0041(5)
C6 0.0242(6) 0.0211(6) 0.0212(5) 0.0006(5) 0.0091(4) -0.0002(4)
C7 0.0252(6) 0.0313(7) 0.0381(7) -0.0007(5) 0.0172(5) -0.0039(6)
C8 0.0234(5) 0.0203(6) 0.0179(5) -0.0002(4) 0.0083(4) -0.0015(4)
C9 0.0211(5) 0.0196(6) 0.0177(5) 0.0012(4) 0.0063(4) -0.0034(4)
C10 0.0235(5) 0.0193(6) 0.0223(5) -0.0004(4) 0.0083(4) -0.0038(5)
C11 0.0200(5) 0.0250(6) 0.0297(6) -0.0005(5) 0.0086(5) -0.0034(5)
C12 0.0239(6) 0.0277(7) 0.0255(6) 0.0053(5) 0.0047(5) -0.0011(5)
C13 0.0325(6) 0.0258(6) 0.0221(6) 0.0053(5) 0.0112(5) 0.0036(5)
C14 0.0248(6) 0.0248(6) 0.0231(5) 0.0020(5) 0.0110(4) -0.0002(5)
C15 0.0240(6) 0.0274(7) 0.0326(7) 0.0012(5) 0.0139(5) 0.0033(5)
N1 0.0209(5) 0.0197(5) 0.0194(4) 0.0007(4) 0.0076(4) -0.0012(4)
O1 0.0280(4) 0.0300(5) 0.0229(4) 0.0028(4) 0.0135(3) 0.0043(4)
O2 0.0206(4) 0.0305(5) 0.0391(5) 0.0038(4) 0.0122(4) 0.0027(4)

loop_
_atom_type_symbol
_atom_type_description
_atom_type_scat_dispersion_real
_atom_type_scat_dispersion_imag
_atom_type_scat_source
C C 0.0033 0.0016 'International Tables Vol C Tables 4.2.6.8 and 6.1.1.4'
H H 0.0000 0.0000 'International Tables Vol C Tables 4.2.6.8 and 6.1.1.4'
N N 0.0061 0.0033 'International Tables Vol C Tables 4.2.6.8 and 6.1.1.4'
O O 0.0106 0.0060 'International Tables Vol C Tables 4.2.6.8 and 6.1.1.4'

loop_
_geom_angle_atom_site_label_1
_geom_angle_atom_site_label_2
_geom_angle_atom_site_label_3
_geom_angle_site_symmetry_1
_geom_angle_site_symmetry_3
_geom_angle
_geom_angle_publ_flag
C2 C1 C6 . . 119.70(10) ?
C2 C1 C8 . . 121.13(10) ?
C6 C1 C8 . . 119.16(10) ?
O1 C2 C3 . . 118.81(11) ?
O1 C2 C1 . . 121.88(10) ?
C3 C2 C1 . . 119.30(11) ?
C4 C3 C2 . . 120.30(11) ?
C4 C3 H3 . . 122.0(9) ?
C2 C3 H3 . . 117.7(9) ?
C3 C4 C5 . . 121.02(11) ?
C3 C4 H4 . . 120.9(9) ?
C5 C4 H4 . . 118.0(9) ?
O2 C5 C6 . . 124.87(11) ?
O2 C5 C4 . . 115.69(11) ?
C6 C5 C4 . . 119.43(11) ?
C5 C6 C1 . . 120.25(11) ?
C5 C6 H6 . . 121.7(8) ?
C1 C6 H6 . . 118.1(8) ?
O2 C7 H7A . . 111.8(9) ?
O2 C7 H7B . . 112.2(9) ?
H7A C7 H7B . . 108.9(13) ?
O2 C7 H7C . . 104.7(9) ?
H7A C7 H7C . . 110.4(13) ?
H7B C7 H7C . . 108.8(13) ?
N1 C8 C1 . . 120.66(10) ?
N1 C8 H8 . . 123.1(8) ?
C1 C8 H8 . . 116.2(8) ?
C14 C9 C10 . . 120.19(10) ?
C14 C9 N1 . . 123.17(10) ?
C10 C9 N1 . . 116.58(10) ?
C11 C10 C9 . . 118.10(11) ?
C11 C10 C15 . . 120.67(11) ?
C9 C10 C15 . . 121.22(10) ?
C12 C11 C10 . . 121.82(11) ?
C12 C11 H11 . . 121.2(9) ?
C10 C11 H11 . . 117.0(9) ?
C11 C12 C13 . . 119.45(11) ?
C11 C12 H12 . . 119.3(9) ?
C13 C12 H12 . . 121.2(9) ?
C12 C13 C14 . . 120.27(12) ?
C12 C13 H13 . . 120.1(9) ?
C14 C13 H13 . . 119.6(9) ?
C13 C14 C9 . . 120.16(11) ?
C13 C14 H14 . . 119.2(9) ?
C9 C14 H14 . . 120.6(9) ?
C10 C15 H15A . . 112.1(11) ?
C10 C15 H15B . . 112.9(10) ?
H15A C15 H15B . . 106.8(14) ?
C10 C15 H15C . . 111.7(10) ?
H15A C15 H15C . . 108.2(15) ?
H15B C15 H15C . . 104.7(14) ?
C8 N1 C9 . . 122.05(10) ?
C2 O1 H1 . . 102.5(11) ?
C5 O2 C7 . . 116.87(9) ?

loop_
_geom_bond_atom_site_label_1
_geom_bond_atom_site_label_2
_geom_bond_site_symmetry_2
_geom_bond_distance
_geom_bond_publ_flag
C1 C2 . 1.4071(16) ?
C1 C6 . 1.4091(16) ?
C1 C8 . 1.4519(16) ?
C2 O1 . 1.3579(14) ?
C2 C3 . 1.3916(17) ?
C3 C4 . 1.3805(18) ?
C3 H3 . 0.971(16) ?
C4 C5 . 1.3962(18) ?
C4 H4 . 0.956(16) ?
C5 O2 . 1.3734(15) ?
C5 C6 . 1.3812(17) ?
C6 H6 . 0.969(15) ?
C7 O2 . 1.4226(17) ?
C7 H7A . 1.008(15) ?
C7 H7B . 1.008(18) ?
C7 H7C . 0.996(17) ?
C8 N1 . 1.2865(15) ?
C8 H8 . 0.973(15) ?
C9 C14 . 1.3961(17) ?
C9 C10 . 1.4068(16) ?
C9 N1 . 1.4179(14) ?
C10 C11 . 1.3934(16) ?
C10 C15 . 1.5017(17) ?
C11 C12 . 1.3836(18) ?
C11 H11 . 0.963(16) ?
C12 C13 . 1.3862(18) ?
C12 H12 . 0.973(15) ?
C13 C14 . 1.3862(17) ?
C13 H13 . 0.966(16) ?
C14 H14 . 0.959(15) ?
C15 H15A . 0.960(18) ?
C15 H15B . 0.981(16) ?
C15 H15C . 0.99(2) ?
O1 H1 . 0.958(19) ?

loop_
_geom_hbond_atom_site_label_D
_geom_hbond_atom_site_label_H
_geom_hbond_atom_site_label_A
_geom_hbond_site_symmetry_A
_geom_hbond_distance_DH
_geom_hbond_distance_HA
_geom_hbond_distance_DA
_geom_hbond_angle_DHA
O1 H1 N1 . 0.958(19) 1.68(2) 2.5794(13) 154.8(17)
C8 H8 O1 4_576 0.973(15) 2.444(15) 3.4129(14) 173.5(12)
C7 H7B Cg2 3_655 1.008(18) 2.903(17) 3.6727(16) 134.1(16)

loop_
_geom_torsion_atom_site_label_1
_geom_torsion_atom_site_label_2
_geom_torsion_atom_site_label_3
_geom_torsion_atom_site_label_4
_geom_torsion_site_symmetry_1
_geom_torsion_site_symmetry_2
_geom_torsion_site_symmetry_3
_geom_torsion_site_symmetry_4
_geom_torsion
_geom_torsion_publ_flag
C6 C1 C2 O1 . . . . 178.64(11) ?
C8 C1 C2 O1 . . . . -0.16(17) ?
C6 C1 C2 C3 . . . . -0.23(17) ?
C8 C1 C2 C3 . . . . -179.03(11) ?
O1 C2 C3 C4 . . . . -179.26(11) ?
C1 C2 C3 C4 . . . . -0.36(18) ?
C2 C3 C4 C5 . . . . 0.67(19) ?
C3 C4 C5 O2 . . . . 179.29(11) ?
C3 C4 C5 C6 . . . . -0.38(19) ?
O2 C5 C6 C1 . . . . -179.85(11) ?
C4 C5 C6 C1 . . . . -0.21(18) ?
C2 C1 C6 C5 . . . . 0.51(17) ?
C8 C1 C6 C5 . . . . 179.34(11) ?
C2 C1 C8 N1 . . . . -4.59(17) ?
C6 C1 C8 N1 . . . . 176.60(11) ?
C14 C9 C10 C11 . . . . -1.22(17) ?
N1 C9 C10 C11 . . . . -178.42(10) ?
C14 C9 C10 C15 . . . . 179.71(11) ?
N1 C9 C10 C15 . . . . 2.50(16) ?
C9 C10 C11 C12 . . . . 0.70(18) ?
C15 C10 C11 C12 . . . . 179.77(12) ?
C10 C11 C12 C13 . . . . 0.37(19) ?
C11 C12 C13 C14 . . . . -0.92(19) ?
C12 C13 C14 C9 . . . . 0.40(18) ?
C10 C9 C14 C13 . . . . 0.69(17) ?
N1 C9 C14 C13 . . . . 177.71(11) ?
C1 C8 N1 C9 . . . . -176.83(10) ?
C14 C9 N1 C8 . . . . 18.82(17) ?
C10 C9 N1 C8 . . . . -164.07(11) ?
C6 C5 O2 C7 . . . . -2.26(17) ?
C4 C5 O2 C7 . . . . 178.09(11) ?

loop_
_cod_related_entry_id
_cod_related_entry_database
_cod_related_entry_code
1 ChemSpider 24741954
